data_9000392
loop_
_publ_author_name
'Morimoto, N.'
'Tokonami, M.'
'Watanabe, M.'
'Koto, K.'

_publ_section_title
;
 Crystal structures of three polymorphs of Co2SiO4
 olivine
;
_journal_name_full 'American Mineralogist'
_journal_page_first 475
_journal_page_last 485
_journal_volume 59
_journal_year 1974
_chemical_formula_structural 'Co2 (Si O4)'
_chemical_formula_sum 'Co2 O4 Si'
_chemical_name_common Co-Olivine
_space_group_IT_number 62
_symmetry_space_group_name_Hall '-P 2c 2ab'
_symmetry_space_group_name_H-M 'P b n m'
_cell_angle_alpha 90
_cell_angle_beta 90
_cell_angle_gamma 90
_cell_length_a 4.782
_cell_length_b 10.302
_cell_length_c 6.003
_cell_formula_units_Z 4
_cell_volume 295.733
_database_code_amcsd 0000401
_exptl_crystal_density_diffrn 4.715
_cod_original_formula_sum 'Si Co2 O4'
_cod_database_code 9000392
_amcsd_formula_title Co2SiO4

loop_
_space_group_symop_operation_xyz
x,y,z
x,y,1/2-z
-x,-y,1/2+z
1/2+x,1/2-y,1/2+z
1/2-x,1/2+y,1/2-z
1/2-x,1/2+y,z
1/2+x,1/2-y,-z
-x,-y,-z

loop_
_atom_site_aniso_label
_atom_site_aniso_U_11
_atom_site_aniso_U_22
_atom_site_aniso_U_33
_atom_site_aniso_U_12
_atom_site_aniso_U_13
_atom_site_aniso_U_23
Si 0.00290 0.00699 0.00602 0.00025 0.00000 0.00000
Co1 0.00440 0.00807 0.00621 0.00025 -0.00029 -0.00063
Co2 0.00544 0.00699 0.00712 0.00025 0.00000 0.00000
O1 0.01008 0.00914 0.00748 0.00250 0.00000 0.00000
O2 0.00985 0.01075 0.00584 -0.00150 0.00000 0.00000
O3 0.00788 0.00914 0.00767 -0.00025 0.00102 -0.00063

loop_
_atom_site_label
_atom_site_fract_x
_atom_site_fract_y
_atom_site_fract_z
Si 0.42920 0.09510 0.25000
Co1 0.00000 0.00000 0.00000
Co2 0.99170 0.27650 0.25000
O1 0.76620 0.09240 0.25000
O2 0.21210 0.45040 0.25000
O3 0.28350 0.16390 0.03490

loop_
_cod_related_entry_id
_cod_related_entry_database
_cod_related_entry_code
1 AMCSD 0000401
